data_4500063
loop_
_publ_author_name
'Kenneth E. Maly'
'Thierry Maris'
'Eric Gagnon'
'James D. Wuest'

_publ_section_title
;
 Inclusion Compounds of Hexakis(4-cyanophenyl)benzene: Open Networks
 Maintained by C-H---N Interactions
;
_journal_name_full 'Cryst. Growth & Design'
_journal_page_first 461
_journal_page_last 466
_journal_paper_doi 10.1021/cg050384a
_journal_volume 6
_journal_year 2006
_chemical_compound_source 'Synthesized by the authors. See text'
_chemical_formula_moiety 'C48 H24 N6, 3(C2 H3 N), 6(C4 H8 O) '
_chemical_formula_sum 'C78 H81 N9 O6'
_chemical_formula_weight 1240.52
_chemical_name_systematic
; 
 ? 
;
_space_group_IT_number 166
_symmetry_cell_setting trigonal
_symmetry_space_group_name_Hall '-R 3 2"'
_symmetry_space_group_name_H-M 'R -3 m :H'
_atom_sites_solution_hydrogens geom
_atom_sites_solution_primary direct
_atom_sites_solution_secondary difmap
_audit_creation_method SHELXL-97
_cell_angle_alpha 90.00
_cell_angle_beta 90.00
_cell_angle_gamma 120.00
_cell_formula_units_Z 3
_cell_length_a 23.6533(2)
_cell_length_b 23.6533(2)
_cell_length_c 10.1601(2)
_cell_measurement_reflns_used 8948
_cell_measurement_temperature 100(2)
_cell_measurement_theta_max 68.29
_cell_measurement_theta_min 3.74
_cell_volume 4922.80(11)
_computing_cell_refinement 'SMART (Bruker, 1999)'
_computing_data_collection 'SMART (Bruker, 1999)'
_computing_data_reduction 'SAINT (Bruker, 1999)'
_computing_molecular_graphics 'SHELXTL (Bruker, 1997)'
_computing_publication_material 'UdMX (local program)'
_computing_structure_refinement 'SHELXL97 (Sheldrick, 1997)'
_computing_structure_solution 'SHELXS97 (Sheldrick, 1997)'
_diffrn_ambient_temperature 100(2)
_diffrn_detector_area_resol_mean 5.5
_diffrn_measured_fraction_theta_full 0.999
_diffrn_measured_fraction_theta_max 0.999
_diffrn_measurement_device_type 'Bruker Smart 2000'
_diffrn_measurement_method \w
_diffrn_radiation_monochromator graphite
_diffrn_radiation_source 'X-ray Sealed Tube'
_diffrn_radiation_type CuK\a
_diffrn_radiation_wavelength 1.54178
_diffrn_reflns_av_R_equivalents 0.043
_diffrn_reflns_av_sigmaI/netI 0.0253
_diffrn_reflns_limit_h_max 23
_diffrn_reflns_limit_h_min -23
_diffrn_reflns_limit_k_max 23
_diffrn_reflns_limit_k_min -23
_diffrn_reflns_limit_l_max 12
_diffrn_reflns_limit_l_min -12
_diffrn_reflns_number 20954
_diffrn_reflns_theta_full 68.25
_diffrn_reflns_theta_max 68.25
_diffrn_reflns_theta_min 3.74
_diffrn_standards_decay_% 1.03
_diffrn_standards_interval_time 1440
_diffrn_standards_number 121
_exptl_absorpt_coefficient_mu 0.637
_exptl_absorpt_correction_T_max 0.9500
_exptl_absorpt_correction_T_min 0.7100
_exptl_absorpt_correction_type multi-scan
_exptl_absorpt_process_details 'Sadabs (Sheldrick,1996)'
_exptl_crystal_colour Colorless
_exptl_crystal_density_diffrn 1.255
_exptl_crystal_density_method 'not measured'
_exptl_crystal_description block
_exptl_crystal_F_000 1980
_exptl_crystal_size_max 0.20
_exptl_crystal_size_mid 0.12
_exptl_crystal_size_min 0.05
_refine_diff_density_max 0.389
_refine_diff_density_min -0.309
_refine_diff_density_rms 0.073
_refine_ls_extinction_method none
_refine_ls_goodness_of_fit_ref 1.077
_refine_ls_hydrogen_treatment constr
_refine_ls_matrix_type full
_refine_ls_number_parameters 98
_refine_ls_number_reflns 1090
_refine_ls_number_restraints 8
_refine_ls_restrained_S_all 1.074
_refine_ls_R_factor_all 0.0665
_refine_ls_R_factor_gt 0.0657
_refine_ls_shift/su_max 0.001
_refine_ls_shift/su_mean 0.000
_refine_ls_structure_factor_coef Fsqd
_refine_ls_weighting_details 'calc w=1/[\s^2^(Fo^2^)+(0.1300P)^2^+0.0000P] where P=(Fo^2^+2Fc^2^)/3'
_refine_ls_weighting_scheme calc
_refine_ls_wR_factor_gt 0.1619
_refine_ls_wR_factor_ref 0.1623
_reflns_number_gt 937
_reflns_number_total 1090
_reflns_threshold_expression I>2\s(I)
_cod_data_source_file deposit.cif
_cod_data_source_block jiw913
_cod_original_sg_symbol_H-M R-3m
_cod_database_code 4500063

loop_
_symmetry_equiv_pos_as_xyz
'x, y, z'
'-y, x-y, z'
'-x+y, -x, z'
'y, x, -z'
'-x, -x+y, -z'
'x-y, -y, -z'
'x+2/3, y+1/3, z+1/3'
'-y+2/3, x-y+1/3, z+1/3'
'-x+y+2/3, -x+1/3, z+1/3'
'y+2/3, x+1/3, -z+1/3'
'-x+2/3, -x+y+1/3, -z+1/3'
'x-y+2/3, -y+1/3, -z+1/3'
'x+1/3, y+2/3, z+2/3'
'-y+1/3, x-y+2/3, z+2/3'
'-x+y+1/3, -x+2/3, z+2/3'
'y+1/3, x+2/3, -z+2/3'
'-x+1/3, -x+y+2/3, -z+2/3'
'x-y+1/3, -y+2/3, -z+2/3'
'-x, -y, -z'
'y, -x+y, -z'
'x-y, x, -z'
'-y, -x, z'
'x, x-y, z'
'-x+y, y, z'
'-x+2/3, -y+1/3, -z+1/3'
'y+2/3, -x+y+1/3, -z+1/3'
'x-y+2/3, x+1/3, -z+1/3'
'-y+2/3, -x+1/3, z+1/3'
'x+2/3, x-y+1/3, z+1/3'
'-x+y+2/3, y+1/3, z+1/3'
'-x+1/3, -y+2/3, -z+2/3'
'y+1/3, -x+y+2/3, -z+2/3'
'x-y+1/3, x+2/3, -z+2/3'
'-y+1/3, -x+2/3, z+2/3'
'x+1/3, x-y+2/3, z+2/3'
'-x+y+1/3, y+2/3, z+2/3'

loop_
_atom_site_label
_atom_site_type_symbol
_atom_site_fract_x
_atom_site_fract_y
_atom_site_fract_z
_atom_site_U_iso_or_equiv
_atom_site_adp_type
_atom_site_occupancy
_atom_site_symmetry_multiplicity
_atom_site_calc_flag
_atom_site_refinement_flags
_atom_site_disorder_assembly
_atom_site_disorder_group
C1 C 0.3333 0.60760(4) 0.1667 0.0203(4) Uani 1 2 d S . .
C10 C 0.3333 0.54392(5) 0.1667 0.0241(4) Uani 1 2 d S . .
C11 C 0.31464(12) 0.50474(10) 0.0555(3) 0.0325(5) Uani 0.50 1 d PD A 1
H11 H 0.3009 0.5184 -0.0201 0.039 Uiso 0.50 1 calc P B 1
C12 C 0.31519(13) 0.44592(11) 0.0502(3) 0.0374(5) Uani 0.50 1 d PD A 1
H12 H 0.3039 0.4205 -0.0278 0.045 Uiso 0.50 1 calc P C 1
C11B C 0.34879(12) 0.52169(11) 0.0556(2) 0.0325(5) Uani 0.50 1 d PD A 2
H11B H 0.3598 0.5474 -0.0220 0.039 Uiso 0.50 1 calc P D 2
C12B C 0.34911(13) 0.46326(12) 0.0516(3) 0.0374(5) Uani 0.50 1 d PD A 2
H12B H 0.3597 0.4489 -0.0270 0.045 Uiso 0.50 1 calc P E 2
C13 C 0.3333 0.42608(5) 0.1667 0.0315(4) Uani 1 2 d S . .
C14 C 0.3333 0.36506(6) 0.1667 0.0394(5) Uani 1 2 d S A .
N14 N 0.3333 0.31705(5) 0.1667 0.0543(6) Uani 1 2 d S . .
O20 O 0.88224(10) 0.07970(10) -0.0613(2) 0.0711(8) Uani 0.50 1 d PD F -3
C20 C 0.87942(18) 0.07825(15) 0.0769(3) 0.0738(10) Uani 0.50 1 d PD F -3
H20A H 0.9178 0.0794 0.1187 0.089 Uiso 1 2 calc SR F -3
H20B H 0.8384 0.0416 0.1122 0.089 Uiso 0.50 1 calc PR F -3
C21 C 0.88139(18) 0.14396(15) 0.0812(3) 0.0717(14) Uani 0.50 1 d PD F -3
H21A H 0.8463 0.1408 0.1393 0.086 Uiso 0.50 1 calc PR F -3
H21B H 0.9238 0.1780 0.1169 0.086 Uiso 0.50 1 calc PR F -3
C22 C 0.87206(17) 0.16240(15) -0.0584(3) 0.0756(11) Uani 0.50 1 d PD F -3
H22A H 0.9124 0.2019 -0.0878 0.091 Uiso 0.50 1 calc PR F -3
H22B H 0.8360 0.1722 -0.0593 0.091 Uiso 0.50 1 calc PR F -3
C23 C 0.85621(12) 0.10540(12) -0.15151(18) 0.0738(10) Uani 0.50 1 d PD F -3
H23A H 0.8089 0.0767 -0.1673 0.089 Uiso 0.50 1 calc PR F -3
H23B H 0.8804 0.1191 -0.2358 0.089 Uiso 1 2 calc SR F -3
N30 N 0.97994(12) -0.01058(12) 0.12841(18) 0.0903(16) Uiso 0.50 2 d SPR F -4
C31 C 0.95604(12) 0.00811(12) 0.08031(18) 0.0948(13) Uiso 0.50 1 d PR F -4
H31A H 0.9490 0.0367 0.1396 0.142 Uiso 0.25 1 calc PR F -4
H31B H 0.9138 -0.0274 0.0499 0.142 Uiso 0.25 1 calc PR F -4
H31C H 0.9820 0.0334 0.0045 0.142 Uiso 0.25 1 calc PR F -4

loop_
_atom_site_aniso_label
_atom_site_aniso_U_11
_atom_site_aniso_U_22
_atom_site_aniso_U_33
_atom_site_aniso_U_23
_atom_site_aniso_U_13
_atom_site_aniso_U_12
C1 0.0210(7) 0.0145(5) 0.0275(8) -0.0009(2) -0.0018(5) 0.0105(3)
C10 0.0166(6) 0.0190(5) 0.0358(9) -0.0010(2) -0.0020(5) 0.0083(3)
C11 0.0369(10) 0.0222(10) 0.0445(10) -0.0057(7) -0.0047(11) 0.0193(9)
C12 0.0413(12) 0.0244(11) 0.0490(11) -0.0082(8) -0.0013(13) 0.0182(11)
C11B 0.0369(10) 0.0222(10) 0.0445(10) -0.0057(7) -0.0047(11) 0.0193(9)
C12B 0.0413(12) 0.0244(11) 0.0490(11) -0.0082(8) -0.0013(13) 0.0182(11)
C13 0.0269(7) 0.0221(6) 0.0472(10) 0.0014(3) 0.0029(6) 0.0134(4)
C14 0.0294(8) 0.0294(7) 0.0592(12) 0.0042(3) 0.0084(6) 0.0147(4)
N14 0.0620(10) 0.0325(6) 0.0782(13) 0.0127(4) 0.0253(8) 0.0310(5)
O20 0.0717(15) 0.0716(14) 0.0690(17) 0.0000(10) 0.0001(10) 0.0350(12)
C20 0.072(2) 0.0721(18) 0.076(3) 0.0002(16) 0.0010(16) 0.0349(16)
C21 0.071(3) 0.072(3) 0.071(2) -0.0007(15) 0.0001(15) 0.035(3)
C22 0.073(2) 0.075(2) 0.077(3) -0.0002(16) -0.0010(15) 0.036(2)
C23 0.072(2) 0.073(2) 0.073(2) -0.0013(15) -0.0014(15) 0.0343(17)

loop_
_atom_type_symbol
_atom_type_description
_atom_type_scat_dispersion_real
_atom_type_scat_dispersion_imag
_atom_type_scat_source
C C 0.0181 0.0091 'International Tables Vol C Tables 4.2.6.8 and 6.1.1.4'
H H 0.0000 0.0000 'International Tables Vol C Tables 4.2.6.8 and 6.1.1.4'
N N 0.0311 0.0180 'International Tables Vol C Tables 4.2.6.8 and 6.1.1.4'
O O 0.0492 0.0322 'International Tables Vol C Tables 4.2.6.8 and 6.1.1.4'

loop_
_geom_angle_atom_site_label_1
_geom_angle_atom_site_label_2
_geom_angle_atom_site_label_3
_geom_angle_site_symmetry_1
_geom_angle_site_symmetry_3
_geom_angle
_geom_angle_publ_flag
C1 C1 C1 27 26_455 119.994(1) y
C1 C1 C10 27 . 120 y
C1 C1 C10 26_455 . 120.002(1) y
C11B C10 C11B 11 . 117.7(2) y
C11B C10 C11 11 11 29.41(10) y
C11B C10 C11 . 11 110.14(13) y
C11B C10 C11 11 . 110.14(13) y
C11B C10 C11 . . 29.41(10) y
C11 C10 C11 11 . 118.8(2) y
C11B C10 C1 11 . 121.16(10) y
C11B C10 C1 . . 121.16(10) y
C11 C10 C1 11 . 120.6(1) y
C11 C10 C1 . . 120.6(1) y
C10 C11 C12 . . 122.5(2) y
C10 C11 H11 . . 118.7 ?
C12 C11 H11 . . 118.7 ?
C11 C12 C13 . . 116.9(2) y
C11 C12 H12 . . 121.5 ?
C13 C12 H12 . . 121.5 ?
C10 C11B C12B . . 122.8(2) y
C10 C11B H11B . . 118.6 ?
C12B C11B H11B . . 118.6 ?
C11B C12B C13 . . 118.1(2) y
C11B C12B H12B . . 121 ?
C13 C12B H12B . . 121 ?
C12B C13 C12B . 11 120.5(2) y
C12B C13 C12 . . 28.60(11) y
C12B C13 C12 11 . 113.50(14) y
C12B C13 C12 . 11 113.50(14) y
C12B C13 C12 11 11 28.60(11) y
C12 C13 C12 . 11 122.2(2) y
C12B C13 C14 . . 119.74(11) y
C12B C13 C14 11 . 119.74(11) y
C12 C13 C14 . . 118.88(11) y
C12 C13 C14 11 . 118.88(11) y
N14 C14 C13 . . 180 y
C23 O20 C20 . . 129.7(2) y
O20 C20 C21 . . 91.5(2) y
O20 C20 H20A . . 113.4 ?
C21 C20 H20A . . 113.4 ?
O20 C20 H20B . . 113.4 ?
C21 C20 H20B . . 113.4 ?
H20A C20 H20B . . 110.7 ?
C22 C21 C20 . . 109.1(2) y
C22 C21 H21A . . 109.9 ?
C20 C21 H21A . . 109.9 ?
C22 C21 H21B . . 109.9 ?
C20 C21 H21B . . 109.9 ?
H21A C21 H21B . . 108.3 ?
C21 C22 C23 . . 109.1(2) y
C21 C22 H22A . . 109.9 ?
C23 C22 H22A . . 109.9 ?
C21 C22 H22B . . 109.9 ?
C23 C22 H22B . . 109.9 ?
H22A C22 H22B . . 108.3 ?
O20 C23 C22 . . 90.61(19) y
O20 C23 H23A . . 113.5 ?
C22 C23 H23A . . 113.5 ?
O20 C23 H23B . . 113.5 ?
C22 C23 H23B . . 113.5 ?
H23A C23 H23B . . 110.8 ?

loop_
_geom_bond_atom_site_label_1
_geom_bond_atom_site_label_2
_geom_bond_site_symmetry_2
_geom_bond_distance
_geom_bond_publ_flag
C1 C1 27 1.3971(11) y
C1 C1 26_455 1.3972(11) y
C1 C10 . 1.5063(15) y
C10 C11b 11 1.369(2) y
C10 C11b . 1.369(2) y
C10 C11 11 1.386(2) y
C10 C11 . 1.386(2) y
C11 C12 . 1.399(3) y
C11 H11 . 0.95 ?
C12 C13 . 1.416(3) y
C12 H12 . 0.95 ?
C11b C12b . 1.386(3) y
C11b H11b . 0.95 ?
C12b C13 . 1.397(3) y
C12b H12b . 0.95 ?
C13 C12b 11 1.397(3) y
C13 C12 11 1.416(3) y
C13 C14 . 1.4432(19) y
C14 N14 . 1.136(2) y
O20 C23 . 1.401(3) y
O20 C20 . 1.406(4) y
C20 C21 . 1.532(3) y
C20 H20a . 0.99 ?
C20 H20b . 0.99 ?
C21 C22 . 1.531(4) y
C21 H21a . 0.99 ?
C21 H21b . 0.99 ?
C22 C23 . 1.533(3) y
C22 H22a . 0.99 ?
C22 H22b . 0.99 ?
C23 H23a . 0.99 ?
C23 H23b . 0.99 ?
N30 C31 . 1.0019 y
C31 H31a . 0.98 ?
C31 H31b . 0.98 ?
C31 H31c . 0.98 ?

loop_
_geom_torsion_atom_site_label_1
_geom_torsion_atom_site_label_2
_geom_torsion_atom_site_label_3
_geom_torsion_atom_site_label_4
_geom_torsion_site_symmetry_1
_geom_torsion_site_symmetry_4
_geom_torsion
_geom_torsion_publ_flag
C1 C1 C10 C11B 27 11 105.68(12) y
C1 C1 C10 C11B 26_455 11 -74.32(12) y
C1 C1 C10 C11B 27 . -74.32(12) y
C1 C1 C10 C11B 26_455 . 105.68(12) y
C1 C1 C10 C11 27 11 71.28(12) y
C1 C1 C10 C11 26_455 11 -108.72(12) y
C1 C1 C10 C11 27 . -108.73(12) y
C1 C1 C10 C11 26_455 . 71.28(12) y
C11B C10 C11 C12 11 . -32.3(2) y
C11B C10 C11 C12 . . 78.6(3) y
C11 C10 C11 C12 11 . -1.35(18) y
C1 C10 C11 C12 . . 178.65(18) y
C10 C11 C12 C13 . . 2.6(3) y
C10 C11B C12B C13 . . -0.4(3) y
C11 C12 C13 C12 . 11 -1.22(16) y
C11 C12 C13 C14 . . 178.77(16) y
C12 C13 C14 N14 . . -73(100) y
C12 C13 C14 N14 11 . 107(100) y
C23 O20 C20 C21 . . -33.5(4) y
O20 C20 C21 C22 . . 10.5(3) y
C20 C21 C22 C23 . . 6.4(4) y
C20 O20 C23 C22 . . 37.0(3) y
C21 C22 C23 O20 . . -19.6(3) y
